data_7716537
loop_
_publ_author_name
'Penki, Venkata Sai Sashankh'
'Chu, Yu-Ting'
'Chen, Hsing-Yin'
'Sudewi, Sri'
'Li, Chien-Hung'
'Huang, Genin Gary'
'Hsu, Sodio C. N.'

_publ_section_title
;
 Steric and electronic influence on Cu-Cu short contacts in
 &#x3b2;-thioketiminato tricopper(I) clusters.
;
_journal_issue 31
_journal_name_full 'Dalton transactions (Cambridge, England : 2003)'
_journal_page_first 13160
_journal_page_last 13173
_journal_paper_doi 10.1039/d4dt01549e
_journal_volume 53
_journal_year 2024
_chemical_formula_moiety '2(C33 H27 Cu3 F9 N3 S3), 2(C4 H8 O)'
_chemical_formula_sum 'C74 H70 Cu6 F18 N6 O2 S6'
_chemical_formula_weight 1990.96
_space_group_crystal_system monoclinic
_space_group_IT_number 14
_space_group_name_Hall '-P 2ybc'
_space_group_name_H-M_alt 'P 1 21/c 1'
_atom_sites_solution_hydrogens geom
_atom_sites_solution_primary dual
_audit_block_doi 10.5517/ccdc.csd.cc2jmgwj
_audit_creation_date 2023-06-05
_audit_creation_method
;
Olex2 1.5
(compiled 2023.03.06 svn.rbb2c1857 for OlexSys, GUI svn.r6748)
;
_audit_update_record
;
2024-03-22 deposited with the CCDC.	2024-07-03 downloaded from the CCDC.
;
_cell_angle_alpha 90
_cell_angle_beta 99.566(3)
_cell_angle_gamma 90
_cell_formula_units_Z 4
_cell_length_a 18.8952(5)
_cell_length_b 15.8452(3)
_cell_length_c 27.6238(8)
_cell_measurement_reflns_used 31817
_cell_measurement_temperature 130(2)
_cell_measurement_theta_max 26.4790
_cell_measurement_theta_min 1.7030
_cell_volume 8155.5(4)
_computing_cell_refinement 'CrysAlisPro 1.171.41.123a (Rigaku OD, 2022)'
_computing_data_collection 'CrysAlisPro 1.171.41.123a (Rigaku OD, 2022)'
_computing_data_reduction 'CrysAlisPro 1.171.41.123a (Rigaku OD, 2022)'
_computing_molecular_graphics 'Olex2 1.5 (Dolomanov et al., 2009)'
_computing_publication_material 'Olex2 1.5 (Dolomanov et al., 2009)'
_computing_structure_refinement 'SHELXL 2018/3 (Sheldrick, 2015)'
_computing_structure_solution 'SHELXT 2018/2 (Sheldrick, 2018)'
_diffrn_ambient_temperature 130(2)
_diffrn_detector 'Hybrid Pixel Array Detector'
_diffrn_detector_area_resol_mean 10.0000
_diffrn_measured_fraction_theta_full 0.996
_diffrn_measured_fraction_theta_max 0.996
_diffrn_measurement_details
;
List of Runs (angles in degrees, time in seconds):

  # Type    Start    End  Width  t~exp~   \w     \q     \k     \f   Frames
#--------------------------------------------------------------------------
  1  \w    -79.00 100.00   0.50   25.30    --   10.60 -19.00 -60.00  358
  2  \w    -79.00  38.00   0.50   25.30    --   10.60 -82.00  60.00  234
  3  \w    -79.00  36.00   0.50   25.30    --   10.60 -77.00  90.00  230
  4  \w    -79.00  41.00   0.50   25.30    --   10.60 -57.00   0.00  240
  5  \w    -15.00  96.00   0.50   25.30    --   10.60  77.00 -90.00  222
  6  \w     -7.00 100.00   0.50   25.30    --   10.60  82.00   0.00  214
  7  \w     16.00  49.00   0.50   25.30    --   10.60  77.00  30.00   66
  8  \w     20.00  60.00   0.50   25.30    --   10.60  77.00-180.00   80
;
_diffrn_measurement_device 'four-circle diffractometer'
_diffrn_measurement_device_type 'XtaLAB Pro II AFC12 (RINC): Kappa single'
_diffrn_measurement_method '\w scans'
_diffrn_orient_matrix_type 'CrysAlisPro convention (1999,Acta A55,543-557)'
_diffrn_orient_matrix_UB_11 0.0270063000
_diffrn_orient_matrix_UB_12 0.0171537000
_diffrn_orient_matrix_UB_13 0.0182546000
_diffrn_orient_matrix_UB_21 0.0205996000
_diffrn_orient_matrix_UB_22 0.0107831000
_diffrn_orient_matrix_UB_23 -0.0183563000
_diffrn_orient_matrix_UB_31 -0.0171724000
_diffrn_orient_matrix_UB_32 0.0399051000
_diffrn_orient_matrix_UB_33 -0.0029068000
_diffrn_radiation_monochromator mirror
_diffrn_radiation_probe x-ray
_diffrn_radiation_type 'Mo K\a'
_diffrn_radiation_wavelength 0.71073
_diffrn_reflns_av_R_equivalents 0.0614
_diffrn_reflns_av_unetI/netI 0.0471
_diffrn_reflns_Laue_measured_fraction_full 0.996
_diffrn_reflns_Laue_measured_fraction_max 0.996
_diffrn_reflns_limit_h_max 22
_diffrn_reflns_limit_h_min -21
_diffrn_reflns_limit_k_max 18
_diffrn_reflns_limit_k_min -18
_diffrn_reflns_limit_l_max 32
_diffrn_reflns_limit_l_min -32
_diffrn_reflns_number 105899
_diffrn_reflns_point_group_measured_fraction_full 0.996
_diffrn_reflns_point_group_measured_fraction_max 0.996
_diffrn_reflns_theta_full 24.999
_diffrn_reflns_theta_max 24.999
_diffrn_reflns_theta_min 1.687
_diffrn_source 'micro-focus sealed X-ray tube'
_diffrn_source_type 'Rigaku (Mo) X-ray Source'
_exptl_absorpt_coefficient_mu 1.779
_exptl_absorpt_correction_T_max 1.00000
_exptl_absorpt_correction_T_min 0.30262
_exptl_absorpt_correction_type multi-scan
_exptl_absorpt_process_details
;
CrysAlisPro 1.171.41.123a (Rigaku Oxford Diffraction, 2022)
Empirical absorption correction using spherical harmonics,
implemented in SCALE3 ABSPACK scaling algorithm.
;
_exptl_crystal_colour red
_exptl_crystal_colour_primary red
_exptl_crystal_density_diffrn 1.622
_exptl_crystal_description block
_exptl_crystal_F_000 4016
_exptl_crystal_size_max 0.4
_exptl_crystal_size_mid 0.3
_exptl_crystal_size_min 0.1
_refine_diff_density_max 1.589
_refine_diff_density_min -0.892
_refine_diff_density_rms 0.108
_refine_ls_extinction_method none
_refine_ls_goodness_of_fit_ref 1.055
_refine_ls_hydrogen_treatment constr
_refine_ls_matrix_type full
_refine_ls_number_parameters 1021
_refine_ls_number_reflns 14310
_refine_ls_number_restraints 1861
_refine_ls_restrained_S_all 1.026
_refine_ls_R_factor_all 0.0793
_refine_ls_R_factor_gt 0.0622
_refine_ls_shift/su_max 0.001
_refine_ls_shift/su_mean 0.000
_refine_ls_structure_factor_coef Fsqd
_refine_ls_weighting_details 'w=1/[\s^2^(Fo^2^)+(0.0327P)^2^+56.1705P] where P=(Fo^2^+2Fc^2^)/3'
_refine_ls_weighting_scheme calc
_refine_ls_wR_factor_gt 0.1299
_refine_ls_wR_factor_ref 0.1356
_reflns_Friedel_coverage 0.000
_reflns_number_gt 11418
_reflns_number_total 14310
_reflns_threshold_expression 'I > 2\s(I)'
_cod_data_source_file d4dt01549e2.cif
_cod_data_source_block k11205-sodio-b_auto
_cod_depositor_comments 'Adding full bibliography for 7716532--7716537.cif.'
_cod_database_code 7716537
_shelx_shelxl_version_number 2018/3
_shelx_space_group_comment
;
The symmetry employed for this shelxl refinement is uniquely defined
by the following loop, which should always be used as a source of
symmetry information in preference to the above space-group names.
They are only intended as comments.
;
_olex2_refinement_description
;
1. Fixed Uiso
 At 1.2 times of:
  All C(H) groups, All C(H,H) groups
 At 1.5 times of:
  All C(H,H,H) groups
2. Restrained distances
 C68-C67
 1.5 with sigma of 0.02
3. Uiso/Uaniso restraints and constraints
C7 \\sim C8 \\sim C1 \\sim C20 \\sim C12 \\sim C51 \\sim C9 \\sim C18 \\sim C62
\\sim C5 \\sim C56 \\sim C63 \\sim C19 \\sim C53 \\sim C61 \\sim C6 \\sim C40
\\sim C64 \\sim C34 \\sim C13 \\sim C29 \\sim C17 \\sim C21 \\sim C39 \\sim C52
\\sim C45 \\sim C37 \\sim C11 \\sim C36 \\sim C66 \\sim C65 \\sim C30 \\sim C31
\\sim C50 \\sim C23 \\sim C10 \\sim C38 \\sim C16 \\sim C32 \\sim C35 \\sim C22
\\sim C24 \\sim C60 \\sim C41 \\sim C42 \\sim C14 \\sim C74 \\sim C57 \\sim C46
\\sim C28 \\sim C44 \\sim C55 \\sim C54 \\sim C27 \\sim C73 \\sim C33 \\sim C4
\\sim C15 \\sim C49 \\sim C43 \\sim C58 \\sim C59 \\sim C26 \\sim C25 \\sim C47
\\sim C48 \\sim C2 \\sim C71 \\sim C72 \\sim C3 \\sim C68 \\sim C67 \\sim C70
\\sim C69: within 3.8A with sigma of 0.01 and sigma for terminal atoms of 0.02
within 3.8A
Uanis(C7) \\sim Ueq, Uanis(C8) \\sim Ueq, Uanis(C1) \\sim Ueq, Uanis(C20) \\sim
Ueq, Uanis(C12) \\sim Ueq, Uanis(C51) \\sim Ueq, Uanis(C9) \\sim Ueq,
Uanis(C18) \\sim Ueq, Uanis(C62) \\sim Ueq, Uanis(C5) \\sim Ueq, Uanis(C56)
\\sim Ueq, Uanis(C63) \\sim Ueq, Uanis(C19) \\sim Ueq, Uanis(C53) \\sim Ueq,
Uanis(C61) \\sim Ueq, Uanis(C6) \\sim Ueq, Uanis(C40) \\sim Ueq, Uanis(C64)
\\sim Ueq, Uanis(C34) \\sim Ueq, Uanis(C13) \\sim Ueq, Uanis(C29) \\sim Ueq,
Uanis(C17) \\sim Ueq, Uanis(C21) \\sim Ueq, Uanis(C39) \\sim Ueq, Uanis(C52)
\\sim Ueq, Uanis(C45) \\sim Ueq, Uanis(C37) \\sim Ueq, Uanis(C11) \\sim Ueq,
Uanis(C36) \\sim Ueq, Uanis(C66) \\sim Ueq, Uanis(C65) \\sim Ueq, Uanis(C30)
\\sim Ueq, Uanis(C31) \\sim Ueq, Uanis(C50) \\sim Ueq, Uanis(C23) \\sim Ueq,
Uanis(C10) \\sim Ueq, Uanis(C38) \\sim Ueq, Uanis(C16) \\sim Ueq, Uanis(C32)
\\sim Ueq, Uanis(C35) \\sim Ueq, Uanis(C22) \\sim Ueq, Uanis(C24) \\sim Ueq,
Uanis(C60) \\sim Ueq, Uanis(C41) \\sim Ueq, Uanis(C42) \\sim Ueq, Uanis(C14)
\\sim Ueq, Uanis(C74) \\sim Ueq, Uanis(C57) \\sim Ueq, Uanis(C46) \\sim Ueq,
Uanis(C28) \\sim Ueq, Uanis(C44) \\sim Ueq, Uanis(C55) \\sim Ueq, Uanis(C54)
\\sim Ueq, Uanis(C27) \\sim Ueq, Uanis(C73) \\sim Ueq, Uanis(C33) \\sim Ueq,
Uanis(C4) \\sim Ueq, Uanis(C15) \\sim Ueq, Uanis(C49) \\sim Ueq, Uanis(C43)
\\sim Ueq, Uanis(C58) \\sim Ueq, Uanis(C59) \\sim Ueq, Uanis(C26) \\sim Ueq,
Uanis(C25) \\sim Ueq, Uanis(C47) \\sim Ueq, Uanis(C48) \\sim Ueq, Uanis(C2)
\\sim Ueq, Uanis(C71) \\sim Ueq, Uanis(C72) \\sim Ueq, Uanis(C3) \\sim Ueq,
Uanis(C68) \\sim Ueq, Uanis(C67) \\sim Ueq, Uanis(C70) \\sim Ueq, Uanis(C69)
\\sim Ueq: with sigma of 0.005 and sigma for terminal atoms of 0.005
4.a Secondary CH2 refined with riding coordinates:
 C74(H74A,H74B), C73(H73A,H73B), C71(H71A,H71B), C72(H72A,H72B), C68(H68A,
 H68B), C67(H67A,H67B), C70(H70A,H70B), C69(H69A,H69B)
4.b Aromatic/amide H refined with riding coordinates:
 C8(H8), C5(H5), C63(H63), C19(H19), C52(H52), C36(H36), C30(H30), C38(H38),
 C16(H16), C60(H60), C41(H41), C14(H14), C27(H27), C49(H49), C58(H58), C25(H25),
  C47(H47), C3(H3)
4.c Idealised Me refined as rotating group:
 C21(H21A,H21B,H21C), C11(H11A,H11B,H11C), C66(H66A,H66B,H66C), C65(H65A,H65B,
 H65C), C10(H10A,H10B,H10C), C32(H32A,H32B,H32C), C22(H22A,H22B,H22C), C44(H44A,
 H44B,H44C), C55(H55A,H55B,H55C), C54(H54A,H54B,H54C), C33(H33A,H33B,H33C),
 C43(H43A,H43B,H43C)
;
_smtbx_masks_void_probe_radius 1.2
_smtbx_masks_void_truncation_radius 1.2
_olex2_submission_special_instructions 'No special instructions were received'
_oxdiff_exptl_absorpt_empirical_details
;
Empirical correction (ABSPACK) includes:
- Absorption correction using spherical harmonics
- Frame scaling
;
_oxdiff_exptl_absorpt_empirical_full_max 1.744
_oxdiff_exptl_absorpt_empirical_full_min 0.450

loop_
_space_group_symop_operation_xyz
'x, y, z'
'-x, y+1/2, -z+1/2'
'-x, -y, -z'
'x, -y-1/2, z-1/2'

loop_
_atom_site_label
_atom_site_type_symbol
_atom_site_fract_x
_atom_site_fract_y
_atom_site_fract_z
_atom_site_U_iso_or_equiv
_atom_site_adp_type
_atom_site_occupancy
_atom_site_site_symmetry_order
_atom_site_calc_flag
_atom_site_refinement_flags_posn
_atom_site_refinement_flags_adp
_atom_site_refinement_flags_occupancy
_atom_site_disorder_assembly
_atom_site_disorder_group
Cu2 Cu 0.86666(4) 0.59235(4) 0.74616(3) 0.02523(16) Uani 1 1 d . . . . .
Cu4 Cu 0.37396(4) 0.48061(4) 0.64737(3) 0.02619(17) Uani 1 1 d . . . . .
Cu1 Cu 1.00693(4) 0.54979(4) 0.78356(3) 0.02586(17) Uani 1 1 d . . . . .
Cu6 Cu 0.36941(4) 0.48887(4) 0.74907(3) 0.02539(16) Uani 1 1 d . . . . .
Cu3 Cu 0.91661(4) 0.59632(4) 0.84826(3) 0.02698(17) Uani 1 1 d . . . . .
Cu5 Cu 0.49261(4) 0.52664(4) 0.71096(3) 0.02724(17) Uani 1 1 d . . . . .
S1 S 0.96428(8) 0.60767(8) 0.71179(5) 0.0248(3) Uani 1 1 d . . . . .
S2 S 0.83077(8) 0.67101(9) 0.80336(5) 0.0266(3) Uani 1 1 d . . . . .
S6 S 0.30687(7) 0.40966(9) 0.69168(5) 0.0261(3) Uani 1 1 d . . . . .
S4 S 0.48705(8) 0.44958(9) 0.64272(6) 0.0287(3) Uani 1 1 d . . . . .
S5 S 0.48359(8) 0.47507(9) 0.78426(6) 0.0272(3) Uani 1 1 d . . . . .
S3 S 1.03344(8) 0.61952(9) 0.85420(5) 0.0291(3) Uani 1 1 d . . . . .
F11 F 0.06803(19) 0.6892(2) 0.57471(15) 0.0472(10) Uani 1 1 d . . . . .
F4 F 0.7517(2) 0.5653(3) 0.63319(14) 0.0511(10) Uani 1 1 d . . . . .
F18 F 0.3529(2) 0.7291(2) 0.76119(14) 0.0478(10) Uani 1 1 d . . . . .
F6 F 0.8394(2) 0.3455(2) 0.73920(14) 0.0499(10) Uani 1 1 d . . . . .
F12 F 0.2443(2) 0.5228(3) 0.52032(14) 0.0498(10) Uani 1 1 d . . . . .
F15 F 0.4291(2) 0.7699(3) 0.67503(16) 0.0545(11) Uani 1 1 d . . . . .
F7 F 0.8467(2) 0.5799(3) 0.97075(14) 0.0518(10) Uani 1 1 d . . . . .
F10 F 0.3016(2) 0.6822(3) 0.66378(14) 0.0479(10) Uani 1 1 d . . . . .
F9 F 0.8249(2) 0.3881(2) 0.84062(16) 0.0564(11) Uani 1 1 d . . . . .
F5 F 0.8068(2) 0.3051(3) 0.56879(16) 0.0617(12) Uani 1 1 d . . . . .
F16 F 0.2950(3) 0.5117(3) 0.86170(16) 0.0640(13) Uani 1 1 d . . . . .
F3 F 0.9580(2) 0.3247(3) 0.82389(18) 0.0716(15) Uani 1 1 d . . . . .
F2 F 1.1707(2) 0.2471(3) 0.92517(17) 0.0718(14) Uani 1 1 d . . . . .
F13 F 0.6436(2) 0.6199(3) 0.68706(18) 0.0656(13) Uani 1 1 d . . . . .
N2 N 0.7875(2) 0.5102(3) 0.72874(18) 0.0277(11) Uani 1 1 d . . . . .
N1 N 1.0291(3) 0.4326(3) 0.76769(18) 0.0281(11) Uani 1 1 d . . . . .
N6 N 0.2968(3) 0.5677(3) 0.76713(18) 0.0285(11) Uani 1 1 d . . . . .
N4 N 0.3488(3) 0.5708(3) 0.59837(17) 0.0291(11) Uani 1 1 d . . . . .
N5 N 0.5207(2) 0.6449(3) 0.72415(18) 0.0282(11) Uani 1 1 d . . . . .
F8 F 0.6409(2) 0.4121(3) 0.9352(2) 0.0753(15) Uani 1 1 d . . . . .
O2 O 0.0187(3) 0.6208(3) 0.45592(17) 0.0495(12) Uani 1 1 d . . . . .
F17 F 0.3898(3) 0.7648(3) 0.93096(16) 0.0783(15) Uani 1 1 d . . . . .
N3 N 0.9101(3) 0.5076(3) 0.89751(18) 0.0314(12) Uani 1 1 d . . . . .
C7 C 1.0156(3) 0.3987(4) 0.7245(2) 0.0292(12) Uani 1 1 d . U . . .
F14 F 0.5863(3) 0.8246(3) 0.5646(2) 0.0918(19) Uani 1 1 d . . . . .
C8 C 0.9858(3) 0.4436(4) 0.6797(2) 0.0266(11) Uani 1 1 d . U . . .
H8 H 0.979894 0.408718 0.651348 0.032 Uiso 1 1 calc R U . . .
C1 C 1.0646(3) 0.3822(4) 0.8076(2) 0.0306(11) Uani 1 1 d . U . . .
C20 C 0.7511(3) 0.6227(4) 0.8143(2) 0.0270(12) Uani 1 1 d . U . . .
C12 C 0.7922(3) 0.4573(4) 0.6882(2) 0.0309(11) Uani 1 1 d . U . . .
C51 C 0.5276(3) 0.6826(4) 0.7668(2) 0.0319(12) Uani 1 1 d . U . . .
C9 C 0.9648(3) 0.5243(4) 0.6699(2) 0.0262(11) Uani 1 1 d . U . . .
C18 C 0.7321(3) 0.5020(4) 0.7512(2) 0.0307(12) Uani 1 1 d . U . . .
C62 C 0.2301(3) 0.5747(4) 0.7448(2) 0.0300(12) Uani 1 1 d . U . . .
C5 C 1.0630(4) 0.2865(4) 0.8757(2) 0.0383(13) Uani 1 1 d . U . . .
H5 H 1.036675 0.252732 0.894879 0.046 Uiso 1 1 calc R U . . .
C56 C 0.3194(3) 0.6193(4) 0.8087(2) 0.0331(12) Uani 1 1 d . U . . .
C63 C 0.1982(3) 0.5229(4) 0.7040(2) 0.0295(12) Uani 1 1 d . U . . .
H63 H 0.150342 0.538625 0.690959 0.035 Uiso 1 1 calc R U . . .
C19 C 0.7175(3) 0.5549(4) 0.7909(2) 0.0313(12) Uani 1 1 d . U . . .
H19 H 0.675532 0.538856 0.803319 0.038 Uiso 1 1 calc R U . . .
C53 C 0.5027(3) 0.5617(4) 0.8237(2) 0.0305(12) Uani 1 1 d . U . . .
C61 C 0.3476(3) 0.6994(4) 0.8062(2) 0.0344(12) Uani 1 1 d . U . . .
C6 C 1.0292(3) 0.3315(4) 0.8358(2) 0.0348(12) Uani 1 1 d . U . . .
F1 F 1.1741(3) 0.4373(5) 0.7962(2) 0.126(3) Uani 1 1 d . . . . .
C40 C 0.3914(3) 0.6033(4) 0.5707(2) 0.0333(12) Uani 1 1 d . U . . .
C64 C 0.2219(3) 0.4569(4) 0.6804(2) 0.0279(12) Uani 1 1 d . U . . .
C34 C 0.2770(3) 0.6028(4) 0.5924(2) 0.0299(11) Uani 1 1 d . U . . .
C13 C 0.7745(3) 0.4844(4) 0.6404(2) 0.0355(12) Uani 1 1 d . U . . .
C29 C 0.9641(3) 0.4689(4) 0.9235(2) 0.0325(12) Uani 1 1 d . U . . .
C17 C 0.8189(3) 0.3744(4) 0.6931(2) 0.0335(12) Uani 1 1 d . U . . .
C21 C 0.6771(3) 0.4341(4) 0.7362(2) 0.0384(15) Uani 1 1 d . U . . .
H21A H 0.656155 0.441201 0.701556 0.058 Uiso 1 1 calc R U . . .
H21B H 0.639148 0.438182 0.756382 0.058 Uiso 1 1 calc R U . . .
H21C H 0.700098 0.378580 0.741011 0.058 Uiso 1 1 calc R U . . .
C39 C 0.2245(3) 0.5777(4) 0.5535(2) 0.0340(12) Uani 1 1 d . U . . .
C52 C 0.5187(3) 0.6411(4) 0.8119(2) 0.0330(12) Uani 1 1 d . U . . .
H52 H 0.525676 0.677975 0.839426 0.040 Uiso 1 1 calc R U . . .
C45 C 0.5368(3) 0.6928(4) 0.6833(2) 0.0338(12) Uani 1 1 d . U . . .
C37 C 0.1368(3) 0.6602(4) 0.5807(2) 0.0335(13) Uani 1 1 d . U . . .
C11 C 0.9435(3) 0.5510(4) 0.6173(2) 0.0326(14) Uani 1 1 d . U . . .
H11A H 0.897579 0.581133 0.613473 0.049 Uiso 1 1 calc R U . . .
H11B H 0.938569 0.501091 0.596136 0.049 Uiso 1 1 calc R U . . .
H11C H 0.980411 0.588383 0.608143 0.049 Uiso 1 1 calc R U . . .
C36 C 0.1847(3) 0.6867(4) 0.6209(2) 0.0332(12) Uani 1 1 d . U . . .
H36 H 0.170565 0.723958 0.644503 0.040 Uiso 1 1 calc R U . . .
C66 C 0.1714(3) 0.4124(4) 0.6410(2) 0.0377(15) Uani 1 1 d . U . . .
H66A H 0.190552 0.414501 0.610107 0.057 Uiso 1 1 calc R U . . .
H66B H 0.124427 0.440079 0.636526 0.057 Uiso 1 1 calc R U . . .
H66C H 0.166305 0.353364 0.650466 0.057 Uiso 1 1 calc R U . . .
C65 C 0.1807(3) 0.6389(4) 0.7610(3) 0.0414(15) Uani 1 1 d . U . . .
H65A H 0.171601 0.624580 0.793893 0.062 Uiso 1 1 calc R U . . .
H65B H 0.135298 0.639418 0.737957 0.062 Uiso 1 1 calc R U . . .
H65C H 0.203048 0.694862 0.761676 0.062 Uiso 1 1 calc R U . . .
C30 C 1.0385(3) 0.4909(4) 0.9237(2) 0.0340(12) Uani 1 1 d . U . . .
H30 H 1.070871 0.457420 0.945708 0.041 Uiso 1 1 calc R U . . .
C31 C 1.0721(3) 0.5485(4) 0.8995(2) 0.0340(13) Uani 1 1 d . U . . .
C50 C 0.4905(4) 0.7527(4) 0.6587(2) 0.0385(13) Uani 1 1 d . U . . .
C23 C 0.8399(3) 0.4832(4) 0.9059(2) 0.0360(12) Uani 1 1 d . U . . .
C10 C 1.0299(4) 0.3063(4) 0.7168(2) 0.0402(15) Uani 1 1 d . U . . .
H10A H 1.079004 0.292535 0.732394 0.060 Uiso 1 1 calc R U . . .
H10B H 1.024209 0.294457 0.681567 0.060 Uiso 1 1 calc R U . . .
H10C H 0.995862 0.272053 0.731500 0.060 Uiso 1 1 calc R U . . .
C38 C 0.1547(3) 0.6053(4) 0.5463(2) 0.0364(13) Uani 1 1 d . U . . .
H38 H 0.120602 0.587289 0.519043 0.044 Uiso 1 1 calc R U . . .
C16 C 0.8252(3) 0.3231(4) 0.6541(2) 0.0387(13) Uani 1 1 d . U . . .
H16 H 0.844112 0.267589 0.658806 0.046 Uiso 1 1 calc R U . . .
C32 C 0.9526(4) 0.3975(4) 0.9581(2) 0.0397(15) Uani 1 1 d . U . . .
H32A H 0.998425 0.369341 0.969730 0.060 Uiso 1 1 calc R U . . .
H32B H 0.918464 0.356783 0.940755 0.060 Uiso 1 1 calc R U . . .
H32C H 0.933411 0.420497 0.986260 0.060 Uiso 1 1 calc R U . . .
C35 C 0.2532(3) 0.6573(4) 0.6254(2) 0.0316(11) Uani 1 1 d . U . . .
C22 C 0.7185(3) 0.6678(4) 0.8533(2) 0.0363(14) Uani 1 1 d . U . . .
H22A H 0.753385 0.670067 0.883725 0.054 Uiso 1 1 calc R U . . .
H22B H 0.675534 0.637395 0.859138 0.054 Uiso 1 1 calc R U . . .
H22C H 0.705227 0.725335 0.842249 0.054 Uiso 1 1 calc R U . . .
C24 C 0.8087(4) 0.5207(4) 0.9426(2) 0.0405(13) Uani 1 1 d . U . . .
C60 C 0.3725(4) 0.7498(4) 0.8460(2) 0.0418(14) Uani 1 1 d . U . . .
H60 H 0.392363 0.804000 0.842227 0.050 Uiso 1 1 calc R U . . .
C41 C 0.4641(3) 0.5732(4) 0.5696(2) 0.0363(13) Uani 1 1 d . U . . .
H41 H 0.486937 0.601867 0.546241 0.044 Uiso 1 1 calc R U . . .
C42 C 0.5057(3) 0.5137(4) 0.5946(2) 0.0349(13) Uani 1 1 d . U . . .
C14 C 0.7783(3) 0.4356(4) 0.5996(3) 0.0406(14) Uani 1 1 d . U . . .
H14 H 0.764391 0.456903 0.567268 0.049 Uiso 1 1 calc R U . . .
C74 C 0.0221(4) 0.7086(4) 0.4459(3) 0.0434(15) Uani 1 1 d . U . . .
H74A H 0.040553 0.717948 0.414819 0.052 Uiso 1 1 calc R U . . .
H74B H 0.054191 0.737568 0.472746 0.052 Uiso 1 1 calc R U . . .
C57 C 0.3189(4) 0.5910(4) 0.8564(3) 0.0422(13) Uani 1 1 d . U . . .
C46 C 0.5981(4) 0.6792(4) 0.6644(3) 0.0429(13) Uani 1 1 d . U . . .
C28 C 0.7981(4) 0.4247(4) 0.8779(3) 0.0410(13) Uani 1 1 d . U . . .
C44 C 0.5784(4) 0.4948(5) 0.5805(3) 0.0491(18) Uani 1 1 d . U . . .
H44A H 0.616127 0.504322 0.608873 0.074 Uiso 1 1 calc R U . . .
H44B H 0.586241 0.531956 0.553528 0.074 Uiso 1 1 calc R U . . .
H44C H 0.579750 0.435800 0.569963 0.074 Uiso 1 1 calc R U . . .
C55 C 0.5040(4) 0.5393(4) 0.8767(2) 0.0459(17) Uani 1 1 d . U . . .
H55A H 0.459372 0.510169 0.880264 0.069 Uiso 1 1 calc R U . . .
H55B H 0.508535 0.590859 0.896548 0.069 Uiso 1 1 calc R U . . .
H55C H 0.544933 0.502139 0.887890 0.069 Uiso 1 1 calc R U . . .
C54 C 0.5484(4) 0.7742(4) 0.7729(3) 0.0419(15) Uani 1 1 d . U . . .
H54A H 0.580089 0.788991 0.749455 0.063 Uiso 1 1 calc R U . . .
H54B H 0.573508 0.783928 0.806397 0.063 Uiso 1 1 calc R U . . .
H54C H 0.505155 0.809363 0.766725 0.063 Uiso 1 1 calc R U . . .
C27 C 0.7315(4) 0.3995(4) 0.8865(3) 0.0477(15) Uani 1 1 d . U . . .
H27 H 0.704354 0.357721 0.866907 0.057 Uiso 1 1 calc R U . . .
C73 C -0.0524(4) 0.7413(5) 0.4419(3) 0.0455(16) Uani 1 1 d . U . . .
H73A H -0.079953 0.732302 0.408542 0.055 Uiso 1 1 calc R U . . .
H73B H -0.052730 0.802108 0.450047 0.055 Uiso 1 1 calc R U . . .
C33 C 1.1526(4) 0.5600(5) 0.9129(3) 0.0513(18) Uani 1 1 d . U . . .
H33A H 1.163151 0.617711 0.924609 0.077 Uiso 1 1 calc R U . . .
H33B H 1.175052 0.549695 0.883894 0.077 Uiso 1 1 calc R U . . .
H33C H 1.171682 0.519899 0.938819 0.077 Uiso 1 1 calc R U . . .
C4 C 1.1357(4) 0.2925(4) 0.8865(3) 0.0455(15) Uani 1 1 d . U . . .
C15 C 0.8030(3) 0.3551(4) 0.6080(2) 0.0398(14) Uani 1 1 d . U . . .
C49 C 0.5058(4) 0.7970(4) 0.6182(3) 0.0467(15) Uani 1 1 d . U . . .
H49 H 0.473289 0.837621 0.601940 0.056 Uiso 1 1 calc R U . . .
C43 C 0.3678(4) 0.6760(4) 0.5367(3) 0.0446(16) Uani 1 1 d . U . . .
H43A H 0.335591 0.655260 0.507660 0.067 Uiso 1 1 calc R U . . .
H43B H 0.409914 0.702430 0.526645 0.067 Uiso 1 1 calc R U . . .
H43C H 0.342477 0.717597 0.553787 0.067 Uiso 1 1 calc R U . . .
C58 C 0.3414(4) 0.6381(5) 0.8977(3) 0.0498(15) Uani 1 1 d . U . . .
H58 H 0.339278 0.616667 0.929518 0.060 Uiso 1 1 calc R U . . .
C59 C 0.3673(4) 0.7177(5) 0.8911(3) 0.0480(15) Uani 1 1 d . U . . .
C26 C 0.7066(4) 0.4373(5) 0.9243(3) 0.0501(15) Uani 1 1 d . U . . .
C25 C 0.7423(4) 0.4992(5) 0.9530(3) 0.0475(15) Uani 1 1 d . U . . .
H25 H 0.722463 0.525812 0.978464 0.057 Uiso 1 1 calc R U . . .
C47 C 0.6173(4) 0.7217(5) 0.6252(3) 0.0512(15) Uani 1 1 d . U . . .
H47 H 0.661545 0.711231 0.614163 0.061 Uiso 1 1 calc R U . . .
C48 C 0.5692(4) 0.7802(5) 0.6028(3) 0.0516(15) Uani 1 1 d . U . . .
C2 C 1.1373(4) 0.3868(5) 0.8219(3) 0.0481(14) Uani 1 1 d . U . . .
C71 C -0.0431(4) 0.6049(5) 0.4775(3) 0.0523(17) Uani 1 1 d . U . . .
H71A H -0.029063 0.581591 0.510915 0.063 Uiso 1 1 calc R U . . .
H71B H -0.074776 0.563758 0.457444 0.063 Uiso 1 1 calc R U . . .
C72 C -0.0816(4) 0.6886(5) 0.4795(3) 0.0579(18) Uani 1 1 d . U . . .
H72A H -0.134249 0.681508 0.470707 0.069 Uiso 1 1 calc R U . . .
H72B H -0.070295 0.714170 0.512585 0.069 Uiso 1 1 calc R U . . .
C3 C 1.1747(4) 0.3439(5) 0.8616(3) 0.0565(16) Uani 1 1 d . U . . .
H3 H 1.225155 0.350066 0.871063 0.068 Uiso 1 1 calc R U . . .
C68 C 0.6314(8) 0.7881(10) 0.4507(5) 0.130(4) Uani 1 1 d D U . . .
H68A H 0.615253 0.844496 0.459754 0.157 Uiso 1 1 calc R U . . .
H68B H 0.639537 0.790811 0.416274 0.157 Uiso 1 1 calc R U . . .
O1 O 0.6025(11) 0.6580(8) 0.4891(5) 0.257(9) Uani 1 1 d . . . . .
C67 C 0.5762(9) 0.7281(11) 0.4542(7) 0.162(4) Uani 1 1 d D U . . .
H67A H 0.558765 0.704087 0.421275 0.194 Uiso 1 1 calc R U . . .
H67B H 0.535405 0.756896 0.465466 0.194 Uiso 1 1 calc R U . . .
C70 C 0.6791(10) 0.6776(12) 0.4769(7) 0.160(4) Uani 1 1 d . U . . .
H70A H 0.715193 0.644297 0.499053 0.192 Uiso 1 1 calc R U . . .
H70B H 0.680887 0.659459 0.442775 0.192 Uiso 1 1 calc R U . . .
C69 C 0.6979(9) 0.7677(11) 0.4820(6) 0.160(4) Uani 1 1 d . U . . .
H69A H 0.701276 0.789271 0.515902 0.192 Uiso 1 1 calc R U . . .
H69B H 0.741009 0.783088 0.467895 0.192 Uiso 1 1 calc R U . . .

loop_
_atom_site_aniso_label
_atom_site_aniso_U_11
_atom_site_aniso_U_22
_atom_site_aniso_U_33
_atom_site_aniso_U_23
_atom_site_aniso_U_13
_atom_site_aniso_U_12
Cu2 0.0243(4) 0.0211(3) 0.0312(4) -0.0010(3) 0.0073(3) 0.0000(3)
Cu4 0.0252(4) 0.0245(4) 0.0292(4) 0.0037(3) 0.0053(3) 0.0000(3)
Cu1 0.0303(4) 0.0205(3) 0.0276(4) -0.0021(3) 0.0073(3) 0.0006(3)
Cu6 0.0218(3) 0.0203(3) 0.0342(4) -0.0007(3) 0.0051(3) -0.0002(3)
Cu3 0.0303(4) 0.0210(3) 0.0293(4) 0.0016(3) 0.0040(3) 0.0022(3)
Cu5 0.0262(4) 0.0187(3) 0.0367(4) -0.0027(3) 0.0046(3) -0.0002(3)
S1 0.0293(8) 0.0177(7) 0.0288(8) 0.0000(6) 0.0089(6) -0.0017(6)
S2 0.0289(8) 0.0197(7) 0.0320(8) 0.0007(6) 0.0073(6) 0.0031(6)
S6 0.0239(7) 0.0198(7) 0.0343(8) 0.0015(6) 0.0037(6) -0.0022(6)
S4 0.0280(8) 0.0249(7) 0.0340(8) -0.0017(6) 0.0078(6) 0.0016(6)
S5 0.0249(7) 0.0193(7) 0.0363(8) -0.0013(6) 0.0020(6) 0.0007(6)
S3 0.0303(8) 0.0280(8) 0.0289(8) -0.0035(6) 0.0050(6) 0.0013(6)
F11 0.032(2) 0.048(2) 0.062(3) 0.010(2) 0.0061(18) 0.0101(17)
F4 0.059(3) 0.050(2) 0.046(2) 0.0037(19) 0.012(2) 0.017(2)
F18 0.073(3) 0.030(2) 0.040(2) -0.0047(17) 0.006(2) -0.0117(19)
F6 0.073(3) 0.030(2) 0.044(2) -0.0005(18) 0.003(2) 0.0101(19)
F12 0.056(2) 0.051(2) 0.039(2) -0.0160(19) -0.0031(19) 0.016(2)
F15 0.039(2) 0.048(2) 0.078(3) 0.015(2) 0.014(2) 0.0095(19)
F7 0.054(2) 0.056(3) 0.046(2) -0.014(2) 0.010(2) -0.007(2)
F10 0.048(2) 0.054(2) 0.038(2) -0.0142(19) -0.0048(18) -0.0020(19)
F9 0.071(3) 0.038(2) 0.061(3) -0.010(2) 0.009(2) -0.011(2)
F5 0.063(3) 0.070(3) 0.057(3) -0.031(2) 0.022(2) -0.008(2)
F16 0.092(3) 0.052(3) 0.054(3) 0.008(2) 0.032(3) -0.014(2)
F3 0.033(2) 0.092(4) 0.092(4) 0.050(3) 0.015(2) -0.001(2)
F2 0.068(3) 0.073(3) 0.068(3) 0.043(3) -0.009(2) -0.003(2)
F13 0.048(3) 0.068(3) 0.087(3) 0.025(3) 0.028(2) 0.026(2)
N2 0.025(3) 0.024(2) 0.035(3) -0.003(2) 0.007(2) 0.001(2)
N1 0.034(3) 0.019(2) 0.033(3) 0.002(2) 0.009(2) 0.001(2)
N6 0.026(3) 0.024(3) 0.037(3) -0.001(2) 0.012(2) -0.001(2)
N4 0.030(3) 0.031(3) 0.027(3) 0.007(2) 0.006(2) 0.003(2)
N5 0.024(3) 0.020(2) 0.040(3) -0.002(2) 0.004(2) 0.002(2)
F8 0.041(3) 0.078(3) 0.108(4) 0.022(3) 0.015(3) -0.010(2)
O2 0.066(3) 0.034(3) 0.046(3) -0.001(2) 0.004(3) 0.009(2)
F17 0.117(4) 0.072(3) 0.044(3) -0.027(2) 0.006(3) 0.006(3)
N3 0.032(3) 0.026(3) 0.036(3) 0.000(2) 0.005(2) -0.001(2)
C7 0.028(2) 0.027(2) 0.034(2) -0.001(2) 0.010(2) 0.000(2)
F14 0.146(5) 0.064(3) 0.081(4) 0.026(3) 0.066(4) 0.009(3)
C8 0.027(2) 0.026(2) 0.028(2) -0.004(2) 0.0070(19) -0.0021(19)
C1 0.033(2) 0.027(2) 0.032(2) 0.0023(19) 0.0058(19) -0.0016(19)
C20 0.023(2) 0.026(2) 0.031(2) 0.007(2) 0.003(2) 0.006(2)
C12 0.028(2) 0.031(2) 0.035(2) -0.005(2) 0.0083(19) -0.0039(19)
C51 0.029(2) 0.027(2) 0.039(2) -0.004(2) 0.002(2) 0.002(2)
C9 0.025(2) 0.028(2) 0.028(2) -0.001(2) 0.011(2) -0.002(2)
C18 0.026(2) 0.028(2) 0.037(2) 0.000(2) 0.004(2) -0.003(2)
C62 0.029(2) 0.030(2) 0.034(2) 0.003(2) 0.012(2) 0.001(2)
C5 0.044(2) 0.032(2) 0.039(2) 0.006(2) 0.009(2) -0.001(2)
C56 0.033(2) 0.032(2) 0.036(2) -0.003(2) 0.011(2) 0.007(2)
C63 0.025(2) 0.029(2) 0.035(2) 0.007(2) 0.006(2) -0.002(2)
C19 0.027(2) 0.032(2) 0.037(2) 0.004(2) 0.009(2) 0.002(2)
C53 0.027(2) 0.029(2) 0.035(2) -0.004(2) 0.006(2) 0.001(2)
C61 0.036(2) 0.033(2) 0.035(2) -0.003(2) 0.008(2) 0.006(2)
C6 0.035(2) 0.031(2) 0.039(2) 0.002(2) 0.008(2) 0.000(2)
F1 0.041(3) 0.183(6) 0.148(6) 0.136(5) -0.004(3) -0.023(3)
C40 0.034(2) 0.035(2) 0.031(2) 0.005(2) 0.005(2) -0.003(2)
C64 0.026(2) 0.027(2) 0.032(2) 0.008(2) 0.007(2) -0.004(2)
C34 0.032(2) 0.028(2) 0.031(2) 0.008(2) 0.0081(19) 0.0006(19)
C13 0.031(2) 0.036(2) 0.041(2) 0.000(2) 0.008(2) -0.001(2)
C29 0.040(2) 0.026(2) 0.030(2) -0.003(2) 0.002(2) 0.003(2)
C17 0.032(2) 0.033(2) 0.036(2) -0.004(2) 0.005(2) -0.003(2)
C21 0.034(3) 0.038(3) 0.045(3) -0.009(3) 0.012(2) -0.006(2)
C39 0.036(2) 0.032(2) 0.034(2) 0.001(2) 0.005(2) 0.005(2)
C52 0.031(2) 0.029(2) 0.038(2) -0.006(2) 0.004(2) 0.001(2)
C45 0.036(2) 0.026(2) 0.039(2) -0.003(2) 0.007(2) -0.002(2)
C37 0.032(2) 0.031(2) 0.037(3) 0.008(2) 0.005(2) 0.002(2)
C11 0.036(3) 0.034(3) 0.029(3) 0.002(2) 0.008(2) 0.000(2)
C36 0.039(2) 0.029(2) 0.033(2) 0.003(2) 0.010(2) 0.003(2)
C66 0.031(3) 0.039(3) 0.042(3) 0.002(3) 0.001(2) -0.002(2)
C65 0.036(3) 0.043(3) 0.048(3) 0.000(3) 0.013(3) 0.010(3)
C30 0.036(2) 0.032(2) 0.032(2) -0.001(2) -0.001(2) 0.007(2)
C31 0.035(3) 0.036(3) 0.030(3) -0.007(2) 0.004(2) 0.006(2)
C50 0.039(2) 0.034(2) 0.043(2) -0.001(2) 0.008(2) -0.001(2)
C23 0.039(2) 0.029(2) 0.039(2) 0.007(2) 0.003(2) -0.001(2)
C10 0.049(3) 0.030(3) 0.042(3) -0.002(2) 0.009(3) 0.002(2)
C38 0.037(2) 0.032(2) 0.038(3) 0.002(2) -0.001(2) 0.000(2)
C16 0.036(2) 0.034(2) 0.046(3) -0.007(2) 0.008(2) -0.003(2)
C32 0.047(3) 0.032(3) 0.038(3) 0.003(2) 0.001(3) 0.003(2)
C35 0.033(2) 0.030(2) 0.032(2) 0.005(2) 0.005(2) -0.0021(19)
C22 0.037(3) 0.038(3) 0.037(3) 0.001(2) 0.012(2) 0.005(2)
C24 0.042(3) 0.037(2) 0.041(3) 0.007(2) 0.004(2) -0.001(2)
C60 0.045(3) 0.038(3) 0.042(3) -0.007(2) 0.005(2) 0.005(2)
C41 0.037(2) 0.037(2) 0.036(2) 0.004(2) 0.011(2) -0.003(2)
C42 0.035(3) 0.037(3) 0.034(3) 0.000(2) 0.010(2) -0.004(2)
C14 0.038(3) 0.046(3) 0.039(3) -0.004(2) 0.010(2) -0.001(2)
C74 0.047(3) 0.043(3) 0.040(3) 0.001(2) 0.005(2) 0.002(2)
C57 0.044(2) 0.040(2) 0.044(2) -0.003(2) 0.012(2) 0.003(2)
C46 0.044(2) 0.039(2) 0.046(2) 0.003(2) 0.010(2) 0.002(2)
C28 0.042(2) 0.035(2) 0.044(2) 0.007(2) 0.003(2) -0.002(2)
C44 0.045(3) 0.052(3) 0.054(3) 0.004(3) 0.019(3) 0.004(3)
C55 0.054(3) 0.040(3) 0.043(3) -0.004(3) 0.008(3) -0.003(3)
C54 0.049(3) 0.029(3) 0.046(3) -0.005(3) 0.004(3) -0.005(3)
C27 0.047(3) 0.039(3) 0.053(3) 0.007(2) -0.003(2) -0.004(2)
C73 0.049(3) 0.042(3) 0.042(3) -0.003(3) -0.002(3) 0.004(3)
C33 0.041(3) 0.062(3) 0.050(3) 0.005(3) 0.005(3) 0.005(3)
C4 0.050(3) 0.041(3) 0.044(3) 0.015(2) 0.003(2) -0.004(2)
C15 0.036(3) 0.043(3) 0.041(3) -0.011(2) 0.011(2) -0.004(2)
C49 0.053(3) 0.039(3) 0.049(3) 0.003(2) 0.008(2) 0.005(2)
C43 0.047(3) 0.045(3) 0.043(3) 0.011(3) 0.012(3) -0.003(3)
C58 0.057(3) 0.053(3) 0.042(3) -0.003(2) 0.013(2) 0.007(3)
C59 0.052(3) 0.047(3) 0.045(3) -0.012(2) 0.008(2) 0.011(2)
C26 0.047(3) 0.046(3) 0.056(3) 0.012(3) 0.005(2) -0.001(2)
C25 0.046(3) 0.047(3) 0.049(3) 0.008(2) 0.007(2) 0.001(2)
C47 0.052(3) 0.050(3) 0.055(3) 0.004(3) 0.018(2) 0.000(2)
C48 0.060(3) 0.045(3) 0.052(3) 0.004(3) 0.016(3) -0.001(3)
C2 0.044(3) 0.050(3) 0.050(3) 0.017(2) 0.006(2) -0.005(2)
C71 0.056(3) 0.049(3) 0.048(3) 0.007(3) -0.001(3) -0.012(3)
C72 0.053(3) 0.067(3) 0.053(3) -0.008(3) 0.006(3) -0.003(3)
C3 0.049(3) 0.059(3) 0.059(3) 0.018(3) 0.002(3) -0.004(3)
C68 0.128(5) 0.137(5) 0.130(5) 0.011(4) 0.034(4) 0.012(4)
O1 0.41(2) 0.139(10) 0.208(13) 0.040(10) 0.002(14) -0.148(13)
C67 0.163(5) 0.154(5) 0.163(5) -0.007(4) 0.009(4) 0.002(4)
C70 0.159(5) 0.154(5) 0.167(5) -0.012(4) 0.028(4) 0.010(4)
C69 0.159(5) 0.160(5) 0.162(5) 0.002(4) 0.030(4) -0.001(4)

loop_
_atom_type_symbol
_atom_type_description
_atom_type_scat_dispersion_real
_atom_type_scat_dispersion_imag
_atom_type_scat_source
C C 0.0033 0.0016 'International Tables Vol C Tables 4.2.6.8 and 6.1.1.4'
H H 0.0000 0.0000 'International Tables Vol C Tables 4.2.6.8 and 6.1.1.4'
Cu Cu 0.3201 1.2651 'International Tables Vol C Tables 4.2.6.8 and 6.1.1.4'
F F 0.0171 0.0103 'International Tables Vol C Tables 4.2.6.8 and 6.1.1.4'
N N 0.0061 0.0033 'International Tables Vol C Tables 4.2.6.8 and 6.1.1.4'
O O 0.0106 0.0060 'International Tables Vol C Tables 4.2.6.8 and 6.1.1.4'
S S 0.1246 0.1234 'International Tables Vol C Tables 4.2.6.8 and 6.1.1.4'

loop_
_geom_angle_atom_site_label_1
_geom_angle_atom_site_label_2
_geom_angle_atom_site_label_3
_geom_angle
_geom_angle_site_symmetry_1
_geom_angle_site_symmetry_3
_geom_angle_publ_flag
Cu1 Cu2 Cu3 59.41(2) . . ?
S1 Cu2 Cu1 51.26(4) . . ?
S1 Cu2 Cu3 105.12(5) . . ?
S2 Cu2 Cu1 105.07(5) . . ?
S2 Cu2 Cu3 50.44(4) . . ?
S2 Cu2 S1 128.29(6) . . ?
N2 Cu2 Cu1 124.70(14) . . ?
N2 Cu2 Cu3 111.78(14) . . ?
N2 Cu2 S1 127.93(14) . . ?
N2 Cu2 S2 103.61(14) . . ?
Cu5 Cu4 Cu6 60.11(3) . . ?
S6 Cu4 Cu6 50.09(4) . . ?
S6 Cu4 Cu5 105.47(5) . . ?
S6 Cu4 S4 124.49(6) . . ?
S4 Cu4 Cu6 104.86(5) . . ?
S4 Cu4 Cu5 52.80(4) . . ?
N4 Cu4 Cu6 127.22(14) . . ?
N4 Cu4 Cu5 109.22(15) . . ?
N4 Cu4 S6 130.84(15) . . ?
N4 Cu4 S4 104.23(14) . . ?
Cu2 Cu1 Cu3 61.35(3) . . ?
S1 Cu1 Cu2 51.65(4) . . ?
S1 Cu1 Cu3 107.24(5) . . ?
S1 Cu1 S3 125.13(6) . . ?
S3 Cu1 Cu2 105.59(5) . . ?
S3 Cu1 Cu3 51.31(4) . . ?
N1 Cu1 Cu2 111.89(15) . . ?
N1 Cu1 Cu3 124.84(14) . . ?
N1 Cu1 S1 104.53(15) . . ?
N1 Cu1 S3 129.65(15) . . ?
Cu5 Cu6 Cu4 57.80(2) . . ?
S6 Cu6 Cu4 50.25(4) . . ?
S6 Cu6 Cu5 103.48(5) . . ?
S6 Cu6 S5 128.54(6) . . ?
S5 Cu6 Cu4 104.01(5) . . ?
S5 Cu6 Cu5 51.19(4) . . ?
N6 Cu6 Cu4 114.59(15) . . ?
N6 Cu6 Cu5 128.30(14) . . ?
N6 Cu6 S6 103.25(15) . . ?
N6 Cu6 S5 127.90(15) . . ?
Cu1 Cu3 Cu2 59.23(2) . . ?
S2 Cu3 Cu2 50.19(4) . . ?
S2 Cu3 Cu1 104.68(5) . . ?
S2 Cu3 S3 125.49(6) . . ?
S3 Cu3 Cu2 103.95(5) . . ?
S3 Cu3 Cu1 51.60(4) . . ?
N3 Cu3 Cu2 128.62(15) . . ?
N3 Cu3 Cu1 111.78(15) . . ?
N3 Cu3 S2 130.02(15) . . ?
N3 Cu3 S3 104.03(15) . . ?
Cu4 Cu5 Cu6 62.09(3) . . ?
S4 Cu5 Cu4 52.24(4) . . ?
S4 Cu5 Cu6 106.12(5) . . ?
S5 Cu5 Cu4 108.20(5) . . ?
S5 Cu5 Cu6 51.47(4) . . ?
S5 Cu5 S4 124.72(6) . . ?
N5 Cu5 Cu4 123.09(14) . . ?
N5 Cu5 Cu6 110.67(14) . . ?
N5 Cu5 S4 130.63(15) . . ?
N5 Cu5 S5 103.98(15) . . ?
Cu1 S1 Cu2 77.09(5) . . ?
C9 S1 Cu2 107.14(19) . . ?
C9 S1 Cu1 103.7(2) . . ?
Cu2 S2 Cu3 79.36(5) . . ?
C20 S2 Cu2 104.5(2) . . ?
C20 S2 Cu3 103.83(19) . . ?
Cu6 S6 Cu4 79.66(5) . . ?
C64 S6 Cu4 106.08(19) . . ?
C64 S6 Cu6 104.5(2) . . ?
Cu4 S4 Cu5 74.96(5) . . ?
C42 S4 Cu4 103.4(2) . . ?
C42 S4 Cu5 109.6(2) . . ?
Cu5 S5 Cu6 77.34(5) . . ?
C53 S5 Cu6 106.2(2) . . ?
C53 S5 Cu5 103.9(2) . . ?
Cu3 S3 Cu1 77.09(5) . . ?
C31 S3 Cu1 108.3(2) . . ?
C31 S3 Cu3 103.8(2) . . ?
C12 N2 Cu2 116.0(4) . . ?
C18 N2 Cu2 125.6(4) . . ?
C18 N2 C12 118.5(5) . . ?
C7 N1 Cu1 125.5(4) . . ?
C7 N1 C1 118.2(5) . . ?
C1 N1 Cu1 116.3(4) . . ?
C62 N6 Cu6 125.9(4) . . ?
C62 N6 C56 118.0(5) . . ?
C56 N6 Cu6 116.1(4) . . ?
C40 N4 Cu4 125.9(4) . . ?
C40 N4 C34 117.3(5) . . ?
C34 N4 Cu4 116.8(4) . . ?
C51 N5 Cu5 125.9(4) . . ?
C51 N5 C45 117.6(5) . . ?
C45 N5 Cu5 116.4(4) . . ?
C71 O2 C74 108.8(5) . . ?
C29 N3 Cu3 125.7(4) . . ?
C29 N3 C23 116.4(5) . . ?
C23 N3 Cu3 117.9(4) . . ?
N1 C7 C8 124.7(5) . . ?
N1 C7 C10 121.3(5) . . ?
C8 C7 C10 114.0(5) . . ?
C7 C8 H8 113.2 . . ?
C9 C8 C7 133.7(6) . . ?
C9 C8 H8 113.2 . . ?
C6 C1 N1 123.7(5) . . ?
C2 C1 N1 120.8(5) . . ?
C2 C1 C6 115.4(6) . . ?
C19 C20 S2 127.6(5) . . ?
C19 C20 C22 120.1(5) . . ?
C22 C20 S2 112.3(4) . . ?
C13 C12 N2 122.5(5) . . ?
C13 C12 C17 114.1(6) . . ?
C17 C12 N2 123.3(6) . . ?
N5 C51 C52 124.1(5) . . ?
N5 C51 C54 121.8(6) . . ?
C52 C51 C54 114.1(5) . . ?
C8 C9 S1 127.7(5) . . ?
C8 C9 C11 118.9(5) . . ?
C11 C9 S1 113.2(4) . . ?
N2 C18 C19 124.8(5) . . ?
N2 C18 C21 120.8(5) . . ?
C19 C18 C21 114.4(5) . . ?
N6 C62 C63 124.3(5) . . ?
N6 C62 C65 120.9(6) . . ?
C63 C62 C65 114.8(5) . . ?
C6 C5 H5 121.4 . . ?
C4 C5 H5 121.4 . . ?
C4 C5 C6 117.2(6) . . ?
C61 C56 N6 123.7(6) . . ?
C61 C56 C57 114.0(6) . . ?
C57 C56 N6 122.2(6) . . ?
C62 C63 H63 113.2 . . ?
C64 C63 C62 133.6(6) . . ?
C64 C63 H63 113.2 . . ?
C20 C19 C18 133.5(6) . . ?
C20 C19 H19 113.2 . . ?
C18 C19 H19 113.2 . . ?
C52 C53 S5 127.8(5) . . ?
C52 C53 C55 119.2(6) . . ?
C55 C53 S5 112.9(4) . . ?
F18 C61 C56 117.1(5) . . ?
F18 C61 C60 117.7(6) . . ?
C60 C61 C56 125.1(6) . . ?
F3 C6 C1 118.3(6) . . ?
F3 C6 C5 118.0(6) . . ?
C1 C6 C5 123.7(6) . . ?
N4 C40 C41 123.9(6) . . ?
N4 C40 C43 121.2(6) . . ?
C41 C40 C43 114.9(5) . . ?
C63 C64 S6 127.9(5) . . ?
C63 C64 C66 119.6(5) . . ?
C66 C64 S6 112.4(4) . . ?
C39 C34 N4 121.8(5) . . ?
C35 C34 N4 123.4(6) . . ?
C35 C34 C39 114.8(5) . . ?
F4 C13 C12 117.1(6) . . ?
F4 C13 C14 118.0(6) . . ?
C12 C13 C14 124.9(6) . . ?
N3 C29 C30 124.2(6) . . ?
N3 C29 C32 121.1(6) . . ?
C30 C29 C32 114.7(5) . . ?
F6 C17 C12 116.6(5) . . ?
F6 C17 C16 119.5(6) . . ?
C16 C17 C12 123.9(6) . . ?
C18 C21 H21A 109.5 . . ?
C18 C21 H21B 109.5 . . ?
C18 C21 H21C 109.5 . . ?
H21A C21 H21B 109.5 . . ?
H21A C21 H21C 109.5 . . ?
H21B C21 H21C 109.5 . . ?
F12 C39 C34 117.5(5) . . ?
F12 C39 C38 118.2(6) . . ?
C38 C39 C34 124.3(6) . . ?
C51 C52 H52 112.9 . . ?
C53 C52 C51 134.2(6) . . ?
C53 C52 H52 112.9 . . ?
C50 C45 N5 123.3(6) . . ?
C46 C45 N5 121.4(6) . . ?
C46 C45 C50 115.2(6) . . ?
F11 C37 C36 118.7(6) . . ?
F11 C37 C38 118.0(6) . . ?
C38 C37 C36 123.3(6) . . ?
C9 C11 H11A 109.5 . . ?
C9 C11 H11B 109.5 . . ?
C9 C11 H11C 109.5 . . ?
H11A C11 H11B 109.5 . . ?
H11A C11 H11C 109.5 . . ?
H11B C11 H11C 109.5 . . ?
C37 C36 H36 121.5 . . ?
C35 C36 C37 117.1(6) . . ?
C35 C36 H36 121.5 . . ?
C64 C66 H66A 109.5 . . ?
C64 C66 H66B 109.5 . . ?
C64 C66 H66C 109.5 . . ?
H66A C66 H66B 109.5 . . ?
H66A C66 H66C 109.5 . . ?
H66B C66 H66C 109.5 . . ?
C62 C65 H65A 109.5 . . ?
C62 C65 H65B 109.5 . . ?
C62 C65 H65C 109.5 . . ?
H65A C65 H65B 109.5 . . ?
H65A C65 H65C 109.5 . . ?
H65B C65 H65C 109.5 . . ?
C29 C30 H30 112.9 . . ?
C31 C30 C29 134.2(6) . . ?
C31 C30 H30 112.9 . . ?
C30 C31 S3 127.8(5) . . ?
C30 C31 C33 119.7(6) . . ?
C33 C31 S3 112.4(5) . . ?
F15 C50 C45 118.9(6) . . ?
F15 C50 C49 118.4(6) . . ?
C45 C50 C49 122.7(6) . . ?
C24 C23 N3 121.2(6) . . ?
C28 C23 N3 123.4(6) . . ?
C28 C23 C24 115.3(6) . . ?
C7 C10 H10A 109.5 . . ?
C7 C10 H10B 109.5 . . ?
C7 C10 H10C 109.5 . . ?
H10A C10 H10B 109.5 . . ?
H10A C10 H10C 109.5 . . ?
H10B C10 H10C 109.5 . . ?
C39 C38 H38 121.8 . . ?
C37 C38 C39 116.4(6) . . ?
C37 C38 H38 121.8 . . ?
C17 C16 H16 121.4 . . ?
C17 C16 C15 117.2(6) . . ?
C15 C16 H16 121.4 . . ?
C29 C32 H32A 109.5 . . ?
C29 C32 H32B 109.5 . . ?
C29 C32 H32C 109.5 . . ?
H32A C32 H32B 109.5 . . ?
H32A C32 H32C 109.5 . . ?
H32B C32 H32C 109.5 . . ?
F10 C35 C34 116.8(5) . . ?
F10 C35 C36 119.0(6) . . ?
C36 C35 C34 124.2(6) . . ?
C20 C22 H22A 109.5 . . ?
C20 C22 H22B 109.5 . . ?
C20 C22 H22C 109.5 . . ?
H22A C22 H22B 109.5 . . ?
H22A C22 H22C 109.5 . . ?
H22B C22 H22C 109.5 . . ?
F7 C24 C23 118.1(6) . . ?
F7 C24 C25 118.0(6) . . ?
C25 C24 C23 123.9(7) . . ?
C61 C60 H60 121.7 . . ?
C59 C60 C61 116.5(7) . . ?
C59 C60 H60 121.7 . . ?
C40 C41 H41 113.1 . . ?
C42 C41 C40 133.8(6) . . ?
C42 C41 H41 113.1 . . ?
C41 C42 S4 128.5(5) . . ?
C41 C42 C44 119.0(6) . . ?
C44 C42 S4 112.6(5) . . ?
C13 C14 H14 121.7 . . ?
C15 C14 C13 116.7(6) . . ?
C15 C14 H14 121.7 . . ?
O2 C74 H74A 110.4 . . ?
O2 C74 H74B 110.4 . . ?
O2 C74 C73 106.5(6) . . ?
H74A C74 H74B 108.6 . . ?
C73 C74 H74A 110.4 . . ?
C73 C74 H74B 110.4 . . ?
F16 C57 C56 117.1(6) . . ?
F16 C57 C58 118.7(6) . . ?
C58 C57 C56 124.2(7) . . ?
F13 C46 C45 116.6(6) . . ?
F13 C46 C47 118.3(6) . . ?
C45 C46 C47 125.1(7) . . ?
F9 C28 C23 117.8(6) . . ?
F9 C28 C27 118.4(6) . . ?
C23 C28 C27 123.7(7) . . ?
C42 C44 H44A 109.5 . . ?
C42 C44 H44B 109.5 . . ?
C42 C44 H44C 109.5 . . ?
H44A C44 H44B 109.5 . . ?
H44A C44 H44C 109.5 . . ?
H44B C44 H44C 109.5 . . ?
C53 C55 H55A 109.5 . . ?
C53 C55 H55B 109.5 . . ?
C53 C55 H55C 109.5 . . ?
H55A C55 H55B 109.5 . . ?
H55A C55 H55C 109.5 . . ?
H55B C55 H55C 109.5 . . ?
C51 C54 H54A 109.5 . . ?
C51 C54 H54B 109.5 . . ?
C51 C54 H54C 109.5 . . ?
H54A C54 H54B 109.5 . . ?
H54A C54 H54C 109.5 . . ?
H54B C54 H54C 109.5 . . ?
C28 C27 H27 121.7 . . ?
C26 C27 C28 116.7(7) . . ?
C26 C27 H27 121.7 . . ?
C74 C73 H73A 111.4 . . ?
C74 C73 H73B 111.4 . . ?
C74 C73 C72 101.9(6) . . ?
H73A C73 H73B 109.3 . . ?
C72 C73 H73A 111.4 . . ?
C72 C73 H73B 111.4 . . ?
C31 C33 H33A 109.5 . . ?
C31 C33 H33B 109.5 . . ?
C31 C33 H33C 109.5 . . ?
H33A C33 H33B 109.5 . . ?
H33A C33 H33C 109.5 . . ?
H33B C33 H33C 109.5 . . ?
C5 C4 F2 118.4(6) . . ?
C5 C4 C3 122.9(7) . . ?
C3 C4 F2 118.6(7) . . ?
F5 C15 C16 118.5(6) . . ?
F5 C15 C14 118.3(6) . . ?
C14 C15 C16 123.2(6) . . ?
C50 C49 H49 121.2 . . ?
C48 C49 C50 117.6(7) . . ?
C48 C49 H49 121.2 . . ?
C40 C43 H43A 109.5 . . ?
C40 C43 H43B 109.5 . . ?
C40 C43 H43C 109.5 . . ?
H43A C43 H43B 109.5 . . ?
H43A C43 H43C 109.5 . . ?
H43B C43 H43C 109.5 . . ?
C57 C58 H58 121.4 . . ?
C57 C58 C59 117.3(7) . . ?
C59 C58 H58 121.4 . . ?
F17 C59 C60 118.8(7) . . ?
F17 C59 C58 118.3(7) . . ?
C60 C59 C58 122.9(7) . . ?
C27 C26 F8 118.6(7) . . ?
C27 C26 C25 124.2(7) . . ?
C25 C26 F8 117.1(7) . . ?
C24 C25 H25 122.0 . . ?
C26 C25 C24 116.0(7) . . ?
C26 C25 H25 122.0 . . ?
C46 C47 H47 121.8 . . ?
C48 C47 C46 116.3(7) . . ?
C48 C47 H47 121.8 . . ?
F14 C48 C49 118.6(7) . . ?
F14 C48 C47 118.4(7) . . ?
C49 C48 C47 123.0(7) . . ?
C1 C2 C3 124.1(7) . . ?
F1 C2 C1 117.7(6) . . ?
F1 C2 C3 118.2(7) . . ?
O2 C71 H71A 110.3 . . ?
O2 C71 H71B 110.3 . . ?
O2 C71 C72 107.1(6) . . ?
H71A C71 H71B 108.5 . . ?
C72 C71 H71A 110.3 . . ?
C72 C71 H71B 110.3 . . ?
C73 C72 C71 103.0(6) . . ?
C73 C72 H72A 111.2 . . ?
C73 C72 H72B 111.2 . . ?
C71 C72 H72A 111.2 . . ?
C71 C72 H72B 111.2 . . ?
H72A C72 H72B 109.1 . . ?
C4 C3 C2 116.6(7) . . ?
C4 C3 H3 121.7 . . ?
C2 C3 H3 121.7 . . ?
H68A C68 H68B 107.8 . . ?
C67 C68 H68A 109.1 . . ?
C67 C68 H68B 109.1 . . ?
C67 C68 C69 112.7(14) . . ?
C69 C68 H68A 109.1 . . ?
C69 C68 H68B 109.1 . . ?
C67 O1 C70 86.2(11) . . ?
C68 C67 O1 111.7(14) . . ?
C68 C67 H67A 109.3 . . ?
C68 C67 H67B 109.3 . . ?
O1 C67 H67A 109.3 . . ?
O1 C67 H67B 109.3 . . ?
H67A C67 H67B 107.9 . . ?
O1 C70 H70A 109.0 . . ?
O1 C70 H70B 109.0 . . ?
H70A C70 H70B 107.8 . . ?
C69 C70 O1 112.7(15) . . ?
C69 C70 H70A 109.0 . . ?
C69 C70 H70B 109.0 . . ?
C68 C69 C70 89.3(14) . . ?
C68 C69 H69A 113.8 . . ?
C68 C69 H69B 113.8 . . ?
C70 C69 H69A 113.8 . . ?
C70 C69 H69B 113.8 . . ?
H69A C69 H69B 111.0 . . ?

loop_
_geom_bond_atom_site_label_1
_geom_bond_atom_site_label_2
_geom_bond_distance
_geom_bond_site_symmetry_2
_geom_bond_publ_flag
Cu2 Cu1 2.7634(10) . ?
Cu2 Cu3 2.8223(10) . ?
Cu2 S1 2.2234(15) . ?
Cu2 S2 2.2059(16) . ?
Cu2 N2 1.981(5) . ?
Cu4 Cu6 2.8281(10) . ?
Cu4 Cu5 2.7084(10) . ?
Cu4 S6 2.2102(15) . ?
Cu4 S4 2.2172(16) . ?
Cu4 N4 1.971(5) . ?
Cu1 Cu3 2.7685(10) . ?
Cu1 S1 2.2112(16) . ?
Cu1 S3 2.2259(16) . ?
Cu1 N1 1.969(5) . ?
Cu6 Cu5 2.7749(10) . ?
Cu6 S6 2.2050(16) . ?
Cu6 S5 2.2249(16) . ?
Cu6 N6 1.980(5) . ?
Cu3 S2 2.2140(16) . ?
Cu3 S3 2.2170(17) . ?
Cu3 N3 1.974(5) . ?
Cu5 S4 2.2338(16) . ?
Cu5 S5 2.2160(17) . ?
Cu5 N5 1.965(5) . ?
S1 C9 1.758(6) . ?
S2 C20 1.759(6) . ?
S6 C64 1.752(6) . ?
S4 C42 1.755(6) . ?
S5 C53 1.752(6) . ?
S3 C31 1.750(6) . ?
F11 C37 1.363(7) . ?
F4 C13 1.356(7) . ?
F18 C61 1.349(7) . ?
F6 C17 1.349(7) . ?
F12 C39 1.359(7) . ?
F15 C50 1.341(7) . ?
F7 C24 1.346(8) . ?
F10 C35 1.340(7) . ?
F9 C28 1.352(8) . ?
F5 C15 1.352(7) . ?
F16 C57 1.352(8) . ?
F3 C6 1.337(7) . ?
F2 C4 1.363(8) . ?
F13 C46 1.353(8) . ?
N2 C12 1.413(7) . ?
N2 C18 1.308(7) . ?
N1 C7 1.294(7) . ?
N1 C1 1.434(8) . ?
N6 C62 1.312(8) . ?
N6 C56 1.417(8) . ?
N4 C40 1.305(7) . ?
N4 C34 1.432(7) . ?
N5 C51 1.308(8) . ?
N5 C45 1.434(8) . ?
F8 C26 1.384(8) . ?
O2 C74 1.422(8) . ?
O2 C71 1.418(9) . ?
F17 C59 1.339(8) . ?
N3 C29 1.300(8) . ?
N3 C23 1.438(8) . ?
C7 C8 1.456(8) . ?
C7 C10 1.510(8) . ?
F14 C48 1.353(8) . ?
C8 H8 0.9500 . ?
C8 C9 1.353(8) . ?
C1 C6 1.368(8) . ?
C1 C2 1.367(9) . ?
C20 C19 1.354(8) . ?
C20 C22 1.508(8) . ?
C12 C13 1.378(9) . ?
C12 C17 1.405(8) . ?
C51 C52 1.445(9) . ?
C51 C54 1.506(8) . ?
C9 C11 1.502(8) . ?
C18 C19 1.444(8) . ?
C18 C21 1.507(8) . ?
C62 C63 1.443(8) . ?
C62 C65 1.499(8) . ?
C5 H5 0.9500 . ?
C5 C6 1.377(9) . ?
C5 C4 1.359(9) . ?
C56 C61 1.383(9) . ?
C56 C57 1.394(9) . ?
C63 H63 0.9500 . ?
C63 C64 1.346(8) . ?
C19 H19 0.9500 . ?
C53 C52 1.347(8) . ?
C53 C55 1.502(9) . ?
C61 C60 1.377(9) . ?
F1 C2 1.339(8) . ?
C40 C41 1.459(9) . ?
C40 C43 1.506(9) . ?
C64 C66 1.501(8) . ?
C34 C39 1.394(9) . ?
C34 C35 1.383(8) . ?
C13 C14 1.378(9) . ?
C29 C30 1.447(9) . ?
C29 C32 1.521(9) . ?
C17 C16 1.370(9) . ?
C21 H21A 0.9800 . ?
C21 H21B 0.9800 . ?
C21 H21C 0.9800 . ?
C39 C38 1.372(9) . ?
C52 H52 0.9500 . ?
C45 C50 1.389(9) . ?
C45 C46 1.366(9) . ?
C37 C36 1.376(9) . ?
C37 C38 1.371(9) . ?
C11 H11A 0.9800 . ?
C11 H11B 0.9800 . ?
C11 H11C 0.9800 . ?
C36 H36 0.9500 . ?
C36 C35 1.362(8) . ?
C66 H66A 0.9800 . ?
C66 H66B 0.9800 . ?
C66 H66C 0.9800 . ?
C65 H65A 0.9800 . ?
C65 H65B 0.9800 . ?
C65 H65C 0.9800 . ?
C30 H30 0.9500 . ?
C30 C31 1.351(9) . ?
C31 C33 1.515(9) . ?
C50 C49 1.390(9) . ?
C23 C24 1.387(9) . ?
C23 C28 1.371(9) . ?
C10 H10A 0.9800 . ?
C10 H10B 0.9800 . ?
C10 H10C 0.9800 . ?
C38 H38 0.9500 . ?
C16 H16 0.9500 . ?
C16 C15 1.371(9) . ?
C32 H32A 0.9800 . ?
C32 H32B 0.9800 . ?
C32 H32C 0.9800 . ?
C22 H22A 0.9800 . ?
C22 H22B 0.9800 . ?
C22 H22C 0.9800 . ?
C24 C25 1.376(10) . ?
C60 H60 0.9500 . ?
C60 C59 1.365(10) . ?
C41 H41 0.9500 . ?
C41 C42 1.341(9) . ?
C42 C44 1.519(9) . ?
C14 H14 0.9500 . ?
C14 C15 1.364(9) . ?
C74 H74A 0.9900 . ?
C74 H74B 0.9900 . ?
C74 C73 1.486(9) . ?
C57 C58 1.369(10) . ?
C46 C47 1.376(10) . ?
C28 C27 1.378(10) . ?
C44 H44A 0.9800 . ?
C44 H44B 0.9800 . ?
C44 H44C 0.9800 . ?
C55 H55A 0.9800 . ?
C55 H55B 0.9800 . ?
C55 H55C 0.9800 . ?
C54 H54A 0.9800 . ?
C54 H54B 0.9800 . ?
C54 H54C 0.9800 . ?
C27 H27 0.9500 . ?
C27 C26 1.354(10) . ?
C73 H73A 0.9900 . ?
C73 H73B 0.9900 . ?
C73 C72 1.509(10) . ?
C33 H33A 0.9800 . ?
C33 H33B 0.9800 . ?
C33 H33C 0.9800 . ?
C4 C3 1.360(10) . ?
C49 H49 0.9500 . ?
C49 C48 1.361(10) . ?
C43 H43A 0.9800 . ?
C43 H43B 0.9800 . ?
C43 H43C 0.9800 . ?
C58 H58 0.9500 . ?
C58 C59 1.376(10) . ?
C26 C25 1.366(10) . ?
C25 H25 0.9500 . ?
C47 H47 0.9500 . ?
C47 C48 1.371(10) . ?
C2 C3 1.381(10) . ?
C71 H71A 0.9900 . ?
C71 H71B 0.9900 . ?
C71 C72 1.517(11) . ?
C72 H72A 0.9900 . ?
C72 H72B 0.9900 . ?
C3 H3 0.9500 . ?
C68 H68A 0.9900 . ?
C68 H68B 0.9900 . ?
C68 C67 1.425(14) . ?
C68 C69 1.438(19) . ?
O1 C67 1.500(19) . ?
O1 C70 1.57(2) . ?
C67 H67A 0.9900 . ?
C67 H67B 0.9900 . ?
C70 H70A 0.9900 . ?
C70 H70B 0.9900 . ?
C70 C69 1.47(2) . ?
C69 H69A 0.9900 . ?
C69 H69B 0.9900 . ?

loop_
_geom_torsion_atom_site_label_1
_geom_torsion_atom_site_label_2
_geom_torsion_atom_site_label_3
_geom_torsion_atom_site_label_4
_geom_torsion
_geom_torsion_site_symmetry_1
_geom_torsion_site_symmetry_2
_geom_torsion_site_symmetry_3
_geom_torsion_site_symmetry_4
_geom_torsion_publ_flag
Cu2 S1 C9 C8 -79.9(5) . . . . ?
Cu2 S1 C9 C11 104.5(4) . . . . ?
Cu2 S2 C20 C19 -3.1(6) . . . . ?
Cu2 S2 C20 C22 179.5(4) . . . . ?
Cu2 N2 C12 C13 -78.3(6) . . . . ?
Cu2 N2 C12 C17 98.1(6) . . . . ?
Cu2 N2 C18 C19 3.6(9) . . . . ?
Cu2 N2 C18 C21 -176.8(4) . . . . ?
Cu4 S6 C64 C63 -87.8(5) . . . . ?
Cu4 S6 C64 C66 95.5(4) . . . . ?
Cu4 S4 C42 C41 5.8(7) . . . . ?
Cu4 S4 C42 C44 -172.8(4) . . . . ?
Cu4 N4 C40 C41 4.2(9) . . . . ?
Cu4 N4 C40 C43 -176.0(5) . . . . ?
Cu4 N4 C34 C39 -100.9(6) . . . . ?
Cu4 N4 C34 C35 76.0(6) . . . . ?
Cu1 S1 C9 C8 0.6(6) . . . . ?
Cu1 S1 C9 C11 -175.1(4) . . . . ?
Cu1 S3 C31 C30 -78.5(6) . . . . ?
Cu1 S3 C31 C33 104.8(5) . . . . ?
Cu1 N1 C7 C8 4.2(8) . . . . ?
Cu1 N1 C7 C10 -175.6(4) . . . . ?
Cu1 N1 C1 C6 93.1(6) . . . . ?
Cu1 N1 C1 C2 -82.5(7) . . . . ?
Cu6 S6 C64 C63 -4.5(6) . . . . ?
Cu6 S6 C64 C66 178.7(4) . . . . ?
Cu6 S5 C53 C52 -80.3(6) . . . . ?
Cu6 S5 C53 C55 102.9(4) . . . . ?
Cu6 N6 C62 C63 2.3(8) . . . . ?
Cu6 N6 C62 C65 -178.0(4) . . . . ?
Cu6 N6 C56 C61 92.6(6) . . . . ?
Cu6 N6 C56 C57 -83.6(6) . . . . ?
Cu3 S2 C20 C19 -85.5(5) . . . . ?
Cu3 S2 C20 C22 97.1(4) . . . . ?
Cu3 S3 C31 C30 2.2(6) . . . . ?
Cu3 S3 C31 C33 -174.4(4) . . . . ?
Cu3 N3 C29 C30 6.3(9) . . . . ?
Cu3 N3 C29 C32 -176.1(4) . . . . ?
Cu3 N3 C23 C24 -92.9(6) . . . . ?
Cu3 N3 C23 C28 84.6(7) . . . . ?
Cu5 S4 C42 C41 -72.8(7) . . . . ?
Cu5 S4 C42 C44 108.6(5) . . . . ?
Cu5 S5 C53 C52 0.3(6) . . . . ?
Cu5 S5 C53 C55 -176.4(4) . . . . ?
Cu5 N5 C51 C52 3.1(8) . . . . ?
Cu5 N5 C51 C54 -179.1(4) . . . . ?
Cu5 N5 C45 C50 104.5(6) . . . . ?
Cu5 N5 C45 C46 -72.2(7) . . . . ?
S2 C20 C19 C18 -1.1(10) . . . . ?
S5 C53 C52 C51 -1.7(11) . . . . ?
F11 C37 C36 C35 -179.2(5) . . . . ?
F11 C37 C38 C39 179.7(5) . . . . ?
F4 C13 C14 C15 178.5(6) . . . . ?
F18 C61 C60 C59 -179.2(6) . . . . ?
F6 C17 C16 C15 179.4(6) . . . . ?
F12 C39 C38 C37 179.6(5) . . . . ?
F15 C50 C49 C48 178.5(6) . . . . ?
F7 C24 C25 C26 -178.3(6) . . . . ?
F9 C28 C27 C26 179.7(6) . . . . ?
F16 C57 C58 C59 178.3(6) . . . . ?
F2 C4 C3 C2 178.3(7) . . . . ?
F13 C46 C47 C48 178.9(7) . . . . ?
N2 C12 C13 F4 -0.1(9) . . . . ?
N2 C12 C13 C14 179.8(6) . . . . ?
N2 C12 C17 F6 1.2(9) . . . . ?
N2 C12 C17 C16 -178.6(6) . . . . ?
N2 C18 C19 C20 1.5(11) . . . . ?
N1 C7 C8 C9 -0.6(10) . . . . ?
N1 C1 C6 F3 3.9(9) . . . . ?
N1 C1 C6 C5 -176.5(6) . . . . ?
N1 C1 C2 F1 -2.5(11) . . . . ?
N1 C1 C2 C3 176.3(7) . . . . ?
N6 C62 C63 C64 3.6(10) . . . . ?
N6 C56 C61 F18 0.4(9) . . . . ?
N6 C56 C61 C60 -177.4(6) . . . . ?
N6 C56 C57 F16 -0.7(9) . . . . ?
N6 C56 C57 C58 178.8(6) . . . . ?
N4 C40 C41 C42 -3.0(12) . . . . ?
N4 C34 C39 F12 -1.6(9) . . . . ?
N4 C34 C39 C38 179.0(6) . . . . ?
N4 C34 C35 F10 2.0(8) . . . . ?
N4 C34 C35 C36 -178.3(6) . . . . ?
N5 C51 C52 C53 -0.1(11) . . . . ?
N5 C45 C50 F15 3.3(9) . . . . ?
N5 C45 C50 C49 -178.1(6) . . . . ?
N5 C45 C46 F13 -1.7(9) . . . . ?
N5 C45 C46 C47 179.5(7) . . . . ?
F8 C26 C25 C24 177.5(6) . . . . ?
O2 C74 C73 C72 35.1(7) . . . . ?
O2 C71 C72 C73 20.0(8) . . . . ?
N3 C29 C30 C31 -2.2(11) . . . . ?
N3 C23 C24 F7 -1.0(9) . . . . ?
N3 C23 C24 C25 -178.9(6) . . . . ?
N3 C23 C28 F9 0.3(9) . . . . ?
N3 C23 C28 C27 178.4(6) . . . . ?
C7 N1 C1 C6 -88.4(7) . . . . ?
C7 N1 C1 C2 96.1(7) . . . . ?
C7 C8 C9 S1 -2.0(10) . . . . ?
C7 C8 C9 C11 173.4(6) . . . . ?
C1 N1 C7 C8 -174.3(5) . . . . ?
C1 N1 C7 C10 6.0(8) . . . . ?
C1 C2 C3 C4 2.0(12) . . . . ?
C12 N2 C18 C19 -175.8(6) . . . . ?
C12 N2 C18 C21 3.8(8) . . . . ?
C12 C13 C14 C15 -1.5(10) . . . . ?
C12 C17 C16 C15 -0.9(10) . . . . ?
C51 N5 C45 C50 -77.1(8) . . . . ?
C51 N5 C45 C46 106.2(7) . . . . ?
C18 N2 C12 C13 101.2(7) . . . . ?
C18 N2 C12 C17 -82.4(7) . . . . ?
C62 N6 C56 C61 -88.9(7) . . . . ?
C62 N6 C56 C57 94.9(7) . . . . ?
C62 C63 C64 S6 -1.5(10) . . . . ?
C62 C63 C64 C66 175.0(6) . . . . ?
C5 C4 C3 C2 -4.2(12) . . . . ?
C56 N6 C62 C63 -176.0(5) . . . . ?
C56 N6 C62 C65 3.7(8) . . . . ?
C56 C61 C60 C59 -1.4(10) . . . . ?
C56 C57 C58 C59 -1.2(11) . . . . ?
C61 C56 C57 F16 -177.2(6) . . . . ?
C61 C56 C57 C58 2.3(10) . . . . ?
C61 C60 C59 F17 -179.0(6) . . . . ?
C61 C60 C59 C58 2.6(11) . . . . ?
C6 C1 C2 F1 -178.4(7) . . . . ?
C6 C1 C2 C3 0.4(11) . . . . ?
C6 C5 C4 F2 -178.6(6) . . . . ?
C6 C5 C4 C3 3.9(11) . . . . ?
F1 C2 C3 C4 -179.3(8) . . . . ?
C40 N4 C34 C39 78.4(7) . . . . ?
C40 N4 C34 C35 -104.7(7) . . . . ?
C40 C41 C42 S4 -3.3(12) . . . . ?
C40 C41 C42 C44 175.2(7) . . . . ?
C34 N4 C40 C41 -175.1(6) . . . . ?
C34 N4 C40 C43 4.7(9) . . . . ?
C34 C39 C38 C37 -1.0(10) . . . . ?
C13 C12 C17 F6 177.9(5) . . . . ?
C13 C12 C17 C16 -1.9(9) . . . . ?
C13 C14 C15 F5 179.4(6) . . . . ?
C13 C14 C15 C16 -1.7(10) . . . . ?
C29 N3 C23 C24 86.8(7) . . . . ?
C29 N3 C23 C28 -95.6(8) . . . . ?
C29 C30 C31 S3 -2.7(11) . . . . ?
C29 C30 C31 C33 173.8(7) . . . . ?
C17 C12 C13 F4 -176.8(5) . . . . ?
C17 C12 C13 C14 3.1(9) . . . . ?
C17 C16 C15 F5 -178.3(6) . . . . ?
C17 C16 C15 C14 2.8(10) . . . . ?
C21 C18 C19 C20 -178.2(6) . . . . ?
C39 C34 C35 F10 179.1(5) . . . . ?
C39 C34 C35 C36 -1.2(9) . . . . ?
C45 N5 C51 C52 -175.1(5) . . . . ?
C45 N5 C51 C54 2.7(8) . . . . ?
C45 C50 C49 C48 -0.2(11) . . . . ?
C45 C46 C47 C48 -2.3(12) . . . . ?
C37 C36 C35 F10 179.5(5) . . . . ?
C37 C36 C35 C34 -0.2(9) . . . . ?
C36 C37 C38 C39 -0.7(9) . . . . ?
C65 C62 C63 C64 -176.1(6) . . . . ?
C50 C45 C46 F13 -178.7(6) . . . . ?
C50 C45 C46 C47 2.5(11) . . . . ?
C50 C49 C48 F14 -177.8(7) . . . . ?
C50 C49 C48 C47 0.4(12) . . . . ?
C23 N3 C29 C30 -173.5(6) . . . . ?
C23 N3 C29 C32 4.2(8) . . . . ?
C23 C24 C25 C26 -0.4(10) . . . . ?
C23 C28 C27 C26 1.6(10) . . . . ?
C10 C7 C8 C9 179.2(6) . . . . ?
C38 C37 C36 C35 1.3(9) . . . . ?
C32 C29 C30 C31 -180.0(7) . . . . ?
C35 C34 C39 F12 -178.7(5) . . . . ?
C35 C34 C39 C38 1.9(9) . . . . ?
C22 C20 C19 C18 176.1(6) . . . . ?
C24 C23 C28 F9 177.9(6) . . . . ?
C24 C23 C28 C27 -3.9(10) . . . . ?
C74 O2 C71 C72 1.6(8) . . . . ?
C74 C73 C72 C71 -32.7(7) . . . . ?
C57 C56 C61 F18 176.9(5) . . . . ?
C57 C56 C61 C60 -1.0(9) . . . . ?
C57 C58 C59 F17 -179.8(6) . . . . ?
C57 C58 C59 C60 -1.4(11) . . . . ?
C46 C45 C50 F15 -179.8(6) . . . . ?
C46 C45 C50 C49 -1.2(10) . . . . ?
C46 C47 C48 F14 179.0(7) . . . . ?
C46 C47 C48 C49 0.7(12) . . . . ?
C28 C23 C24 F7 -178.8(6) . . . . ?
C28 C23 C24 C25 3.3(10) . . . . ?
C28 C27 C26 F8 -178.1(6) . . . . ?
C28 C27 C26 C25 1.8(11) . . . . ?
C55 C53 C52 C51 174.8(6) . . . . ?
C54 C51 C52 C53 -178.0(7) . . . . ?
C27 C26 C25 C24 -2.3(11) . . . . ?
C4 C5 C6 F3 178.3(6) . . . . ?
C4 C5 C6 C1 -1.2(10) . . . . ?
C43 C40 C41 C42 177.2(7) . . . . ?
C2 C1 C6 F3 179.6(6) . . . . ?
C2 C1 C6 C5 -0.8(10) . . . . ?
C71 O2 C74 C73 -23.4(7) . . . . ?
O1 C70 C69 C68 -52.1(17) . . . . ?
C67 C68 C69 C70 29.5(19) . . . . ?
C67 O1 C70 C69 50.8(17) . . . . ?
C70 O1 C67 C68 -26.3(17) . . . . ?
C69 C68 C67 O1 -1(2) . . . . ?

loop_
_smtbx_masks_void_nr
_smtbx_masks_void_average_x
_smtbx_masks_void_average_y
_smtbx_masks_void_average_z
_smtbx_masks_void_volume
_smtbx_masks_void_count_electrons
_smtbx_masks_void_content
1 0.219 0.690 0.005 30.2 0.0 ?
2 0.219 0.810 0.505 30.2 0.0 ?
3 0.281 0.292 0.792 35.9 0.5 ?
4 0.281 0.208 0.292 35.9 0.5 ?
5 0.242 0.164 0.063 14.9 0.4 ?
6 0.242 0.336 0.563 14.9 0.4 ?
7 0.500 0.000 0.500 135.7 2.8 ?
8 0.500 0.500 0.000 135.7 2.8 ?
9 0.719 0.708 0.208 35.9 0.7 ?
10 0.719 0.792 0.708 35.9 0.7 ?
11 0.781 0.190 0.495 30.2 0.0 ?
12 0.781 0.310 -0.005 30.2 0.0 ?
13 0.758 0.664 0.437 14.9 0.4 ?
14 0.758 0.836 0.937 14.9 0.4 ?
